data_4038586
loop_
_publ_author_name
'Zimmerman, Amber'
'Xu, Rebecca'
'Reynolds, Samantha C.'
'Shipp, Chase'
'Marshall, Derrick'
'Wang, Ge'
'Blank, Natalia F.'
'Gibbons, Sarah'
'Hughes, Russell P.'
'Glueck, David S.'
'Balaich, Gary James'
'Rheingold, Arnold L.'

_publ_section_title
;
 Diastereoselective Synthesis of P-Stereogenic Secondary Phosphine Oxides
 (SPOs) Bearing a Chiral Substituent by Ring Opening of (+)-Limonene Oxide
 with Primary Phosphido Nucleophiles.
;
_journal_name_full 'The Journal of organic chemistry'
_journal_paper_doi 10.1021/acs.joc.0c00974
_journal_year 2020
_chemical_absolute_configuration ad
_chemical_formula_moiety 'C28 H47 O2 P'
_chemical_formula_sum 'C28 H47 O2 P'
_chemical_formula_weight 446.62
_space_group_crystal_system orthorhombic
_space_group_IT_number 19
_space_group_name_Hall 'P 2ac 2ab'
_space_group_name_H-M_alt 'P 21 21 21'
_atom_sites_solution_hydrogens mixed
_atom_sites_solution_primary direct
_audit_creation_date 2020-02-06
_audit_creation_method
;
Olex2 1.2
(compiled 2018.05.29 svn.r3508 for OlexSys, GUI svn.r5506)
;
_cell_angle_alpha 90
_cell_angle_beta 90
_cell_angle_gamma 90
_cell_formula_units_Z 12
_cell_length_a 12.164(6)
_cell_length_b 17.590(8)
_cell_length_c 38.736(19)
_cell_measurement_reflns_used 785
_cell_measurement_temperature 150(2)
_cell_measurement_theta_max 21.77
_cell_measurement_theta_min 6.08
_cell_volume 8288(7)
_computing_cell_refinement 'SAINT v8.34A (Bruker, 2013)'
_computing_data_collection 'APEX2 v2013.6-2 (Bruker, 2013)'
_computing_data_reduction 'SAINT v8.34A (Bruker, 2013)'
_computing_molecular_graphics 'Olex2 (Dolomanov et al., 2009)'
_computing_publication_material 'Olex2 (Dolomanov et al., 2009)'
_computing_structure_refinement 'XL (Sheldrick, 2008)'
_computing_structure_solution 'ShelXS (Sheldrick, 2008)'
_diffrn_ambient_temperature 150.0
_diffrn_detector_area_resol_mean 8.0
_diffrn_detector_type 'CCD Area Detector'
_diffrn_measured_fraction_theta_full 1.000
_diffrn_measured_fraction_theta_max 0.998
_diffrn_measurement_device 'Kappa Four-Circle Diffractometer'
_diffrn_measurement_device_type 'Bruker APEX-II CCD'
_diffrn_measurement_method '\f and \w scans'
_diffrn_radiation_type MoK\a
_diffrn_radiation_wavelength 0.71073
_diffrn_reflns_av_R_equivalents 0.0700
_diffrn_reflns_av_unetI/netI 0.0959
_diffrn_reflns_Laue_measured_fraction_full 1.000
_diffrn_reflns_Laue_measured_fraction_max 0.998
_diffrn_reflns_limit_h_max 14
_diffrn_reflns_limit_h_min -13
_diffrn_reflns_limit_k_max 11
_diffrn_reflns_limit_k_min -21
_diffrn_reflns_limit_l_max 46
_diffrn_reflns_limit_l_min -46
_diffrn_reflns_number 38857
_diffrn_reflns_point_group_measured_fraction_full 0.998
_diffrn_reflns_point_group_measured_fraction_max 0.996
_diffrn_reflns_theta_full 25.242
_diffrn_reflns_theta_max 25.305
_diffrn_reflns_theta_min 1.051
_diffrn_standards_number 0
_exptl_absorpt_coefficient_mu 0.120
_exptl_absorpt_correction_T_max 0.7452
_exptl_absorpt_correction_T_min 0.7081
_exptl_absorpt_correction_type multi-scan
_exptl_absorpt_process_details
;
SADABS-2016/2 (Bruker,2016/2) was used for absorption correction.
wR2(int) was 0.0611 before and 0.0588 after correction.
The Ratio of minimum to maximum transmission is 0.9502.
The \l/2 correction factor is Not present.
;
_exptl_crystal_colour colourless
_exptl_crystal_colour_primary colourless
_exptl_crystal_density_diffrn 1.074
_exptl_crystal_description block
_exptl_crystal_F_000 2952
_exptl_crystal_size_max 0.45
_exptl_crystal_size_mid 0.42
_exptl_crystal_size_min 0.38
_refine_diff_density_max 0.406
_refine_diff_density_min -0.235
_refine_diff_density_rms 0.047
_refine_ls_abs_structure_details
;
 Flack x determined using 3288 quotients [(I+)-(I-)]/[(I+)+(I-)]
 (Parsons, Flack and Wagner, Acta Cryst. B69 (2013) 249-259).
;
_refine_ls_abs_structure_Flack 0.08(6)
_refine_ls_extinction_method none
_refine_ls_goodness_of_fit_ref 1.005
_refine_ls_hydrogen_treatment mixed
_refine_ls_matrix_type full
_refine_ls_number_parameters 886
_refine_ls_number_reflns 15036
_refine_ls_number_restraints 0
_refine_ls_restrained_S_all 1.005
_refine_ls_R_factor_all 0.1022
_refine_ls_R_factor_gt 0.0614
_refine_ls_shift/su_max 0.000
_refine_ls_shift/su_mean 0.000
_refine_ls_structure_factor_coef Fsqd
_refine_ls_weighting_details 'w=1/[\s^2^(Fo^2^)+(0.0502P)^2^+1.1288P] where P=(Fo^2^+2Fc^2^)/3'
_refine_ls_weighting_scheme calc
_refine_ls_wR_factor_gt 0.1149
_refine_ls_wR_factor_ref 0.1322
_reflns_Friedel_coverage 0.813
_reflns_Friedel_fraction_full 0.995
_reflns_Friedel_fraction_max 0.992
_reflns_number_gt 10388
_reflns_number_total 15036
_reflns_threshold_expression 'I > 2\s(I)'
_cod_data_source_file jo0c00974_si_003.cif
_cod_data_source_block glu545_0m_a
_cod_database_code 4038586
_shelx_shelxl_version_number 2016/6
_shelx_space_group_comment
;
The symmetry employed for this shelxl refinement is uniquely defined
by the following loop, which should always be used as a source of
symmetry information in preference to the above space-group names.
They are only intended as comments.
;
_shelx_estimated_absorpt_t_max 0.956
_shelx_estimated_absorpt_t_min 0.948
_olex2_refinement_description
;
1. Fixed Uiso
 At 1.2 times of:
  All C(H) groups, All C(H,H) groups
 At 1.5 times of:
  All C(H,H,H) groups, All O(H) groups
2.a Ternary CH refined with riding coordinates:
 C1"(H1"A), C1'(H1'A), C1(H1A), C3"(H3"), C3(H3), C3'(H3')
2.b Secondary CH2 refined with riding coordinates:
 C5"(H5"A,H5"B), C2'(H2'A,H2'B), C2"(H2"A,H2"B), C2(H2A,H2B), C5'(H5'A,H5'B),
 C5(H5A,H5B), C4'(H4'A,H4'B), C4(H4A,H4B), C4"(H4"A,H4"B)
2.c Aromatic/amide H refined with riding coordinates:
 C13(H13), C13"(H13"), C13'(H13'), C15(H15), C15"(H15"), C15'(H15')
2.d X=CH2 refined with riding coordinates:
 C8(H8A,H8B), C8'(H8'A,H8'B), C8"(H8"A,H8"B)
2.e Idealised Me refined as rotating group:
 C26(H26D,H26E,H26F), C27'(H27G,H27H,H27I), C28'(H28G,H28H,H28I), C26"(H26A,
 H26B,H26C), C27(H27D,H27E,H27F), C10"(H10A,H10B,H10C), C27"(H27A,H27B,H27C),
 C23(H23D,H23E,H23F), C22(H22D,H22E,H22F), C26'(H26G,H26H,H26I), C24"(H24A,H24B,
 H24C), C28(H28D,H28E,H28F), C10(H10D,H10E,H10F), C18(H18D,H18E,H18F), C20(H20D,
 H20E,H20F), C19(H19D,H19E,H19F), C28"(H28A,H28B,H28C), C24(H24D,H24E,H24F),
 C9(H9A,H9B,H9C), C22"(H22A,H22B,H22C), C10'(H10G,H10H,H10I), C23"(H23A,H23B,
 H23C), C18'(H18G,H18H,H18I), C20"(H20A,H20B,H20C), C9'(H9'A,H9'B,H9'C),
 C19"(H19A,H19B,H19C), C23'(H23G,H23H,H23I), C19'(H19G,H19H,H19I), C22'(H22G,
 H22H,H22I), C18"(H18A,H18B,H18C), C20'(H20G,H20H,H20I), C24'(H24G,H24H,H24I),
 C9"(H9"A,H9"B,H9"C)
2.f Idealised tetrahedral OH refined as rotating group:
 O2"(H2"), O2(H2), O2'(H2')
;
_olex2_submission_special_instructions 'No special instructions were received'

loop_
_space_group_symop_operation_xyz
'x, y, z'
'-x+1/2, -y, z+1/2'
'-x, y+1/2, -z+1/2'
'x+1/2, -y+1/2, -z'

loop_
_atom_site_label
_atom_site_type_symbol
_atom_site_fract_x
_atom_site_fract_y
_atom_site_fract_z
_atom_site_U_iso_or_equiv
_atom_site_adp_type
_atom_site_occupancy
_atom_site_site_symmetry_order
_atom_site_calc_flag
_atom_site_refinement_flags_posn
_atom_site_refinement_flags_adp
_atom_site_refinement_flags_occupancy
_atom_site_disorder_assembly
_atom_site_disorder_group
P1" P 1.10139(11) 0.56472(8) 0.32749(3) 0.0298(3) Uani 1 1 d . . . . .
P1 P 0.40517(10) 0.46151(7) 0.48643(3) 0.0225(3) Uani 1 1 d . . . . .
P1' P 0.61726(10) 0.97073(8) 0.34350(3) 0.0302(3) Uani 1 1 d . . . . .
O1 O 0.4362(2) 0.4724(2) 0.52340(8) 0.0338(9) Uani 1 1 d . . . . .
O1" O 1.0703(3) 0.5688(2) 0.36488(8) 0.0473(11) Uani 1 1 d . . . . .
O1' O 0.5935(3) 0.9724(2) 0.30554(8) 0.0465(10) Uani 1 1 d . . . . .
O2" O 0.8480(3) 0.5653(2) 0.34522(8) 0.0410(9) Uani 1 1 d . . . . .
H2" H 0.900016 0.565172 0.359487 0.062 Uiso 1 1 calc GR . . . .
O2 O 0.6571(3) 0.4654(2) 0.50417(8) 0.0370(9) Uani 1 1 d . . . . .
H2 H 0.602652 0.466730 0.517518 0.056 Uiso 1 1 calc GR . . . .
C13 C 0.2573(4) 0.2823(3) 0.43972(11) 0.0236(11) Uani 1 1 d . . . . .
H13 H 0.269409 0.229673 0.435644 0.028 Uiso 1 1 calc R . . . .
O2' O 0.3689(3) 0.9890(2) 0.32118(8) 0.0424(9) Uani 1 1 d . . . . .
H2' H 0.425244 0.983638 0.308860 0.064 Uiso 1 1 calc GR . . . .
C1" C 0.9832(3) 0.5727(3) 0.29871(10) 0.0227(11) Uani 1 1 d . . . . .
H1"A H 0.962475 0.627662 0.297796 0.027 Uiso 1 1 calc R . . . .
C1' C 0.4930(4) 0.9646(3) 0.36965(11) 0.0252(11) Uani 1 1 d . . . . .
H1'A H 0.466040 0.910936 0.368269 0.030 Uiso 1 1 calc R . . . .
C12 C 0.3180(4) 0.3176(3) 0.46591(11) 0.0206(10) Uani 1 1 d . . . . .
C14" C 1.3076(4) 0.7042(3) 0.25412(11) 0.0213(10) Uani 1 1 d . . . . .
C11 C 0.2985(4) 0.3960(2) 0.47206(11) 0.0207(10) Uani 1 1 d . . . . .
C13" C 1.2432(4) 0.7423(3) 0.27826(12) 0.0250(11) Uani 1 1 d . . . . .
H13" H 1.233854 0.795679 0.275820 0.030 Uiso 1 1 calc R . . . .
C13' C 0.7357(4) 0.7832(3) 0.39103(13) 0.0308(12) Uani 1 1 d . . . . .
H13' H 0.718737 0.730652 0.392964 0.037 Uiso 1 1 calc R . . . .
C11' C 0.7129(4) 0.9036(3) 0.36208(11) 0.0249(11) Uani 1 1 d . . . . .
C7' C 0.3751(5) 0.8906(3) 0.43449(12) 0.0379(13) Uani 1 1 d . . . . .
C15 C 0.1529(4) 0.3937(2) 0.42949(11) 0.0235(11) Uani 1 1 d . . . . .
H15 H 0.096071 0.419289 0.417323 0.028 Uiso 1 1 calc R . . . .
C7" C 0.8860(4) 0.6434(3) 0.23004(12) 0.0361(13) Uani 1 1 d . . . . .
C12" C 1.1916(4) 0.7059(3) 0.30587(12) 0.0272(12) Uani 1 1 d . . . . .
C25 C 0.1498(4) 0.5064(3) 0.46945(12) 0.0259(11) Uani 1 1 d . . . . .
C6 C 0.6240(4) 0.4905(3) 0.47013(12) 0.0291(12) Uani 1 1 d . . . . .
C15" C 1.3338(4) 0.6290(3) 0.26122(11) 0.0232(11) Uani 1 1 d . . . . .
H15" H 1.384050 0.603592 0.246410 0.028 Uiso 1 1 calc R . . . .
C1 C 0.5229(4) 0.4439(2) 0.45848(11) 0.0208(11) Uani 1 1 d . . . . .
H1A H 0.542338 0.388889 0.460547 0.025 Uiso 1 1 calc R . . . .
C11" C 1.2067(4) 0.6257(3) 0.30883(11) 0.0232(11) Uani 1 1 d . . . . .
C16 C 0.2047(4) 0.4313(2) 0.45649(11) 0.0202(10) Uani 1 1 d . . . . .
C6" C 0.8829(4) 0.5288(3) 0.31383(11) 0.0310(12) Uani 1 1 d . . . . .
C7 C 0.6066(4) 0.3536(3) 0.39228(11) 0.0317(12) Uani 1 1 d . . . . .
C15' C 0.8408(4) 0.8887(3) 0.40952(11) 0.0231(11) Uani 1 1 d . . . . .
H15' H 0.894031 0.910028 0.424624 0.028 Uiso 1 1 calc R . . . .
C25' C 0.8612(4) 1.0095(3) 0.37520(12) 0.0263(11) Uani 1 1 d . . . . .
C14 C 0.1806(4) 0.3196(2) 0.41938(11) 0.0228(11) Uani 1 1 d . . . . .
C14' C 0.8067(4) 0.8147(3) 0.41530(12) 0.0281(12) Uani 1 1 d . . . . .
C16' C 0.8004(4) 0.9339(2) 0.38239(11) 0.0211(10) Uani 1 1 d . . . . .
C3" C 0.9120(4) 0.5601(3) 0.23739(12) 0.0319(12) Uani 1 1 d . . . . .
H3" H 0.931520 0.536417 0.214734 0.038 Uiso 1 1 calc R . . . .
C3 C 0.5932(4) 0.4390(3) 0.39646(12) 0.0306(12) Uani 1 1 d . . . . .
H3 H 0.574769 0.459322 0.373046 0.037 Uiso 1 1 calc R . . . .
C26 C 0.1705(4) 0.5201(3) 0.50840(11) 0.0339(13) Uani 1 1 d . . . . .
H26D H 0.149343 0.474691 0.521450 0.051 Uiso 1 1 calc GR . . . .
H26E H 0.126514 0.563545 0.516204 0.051 Uiso 1 1 calc GR . . . .
H26F H 0.248601 0.530814 0.512183 0.051 Uiso 1 1 calc GR . . . .
C27' C 0.8142(4) 1.0785(3) 0.39556(13) 0.0353(13) Uani 1 1 d . . . . .
H27G H 0.740258 1.090343 0.387072 0.053 Uiso 1 1 calc GR . . . .
H27H H 0.862127 1.122659 0.392266 0.053 Uiso 1 1 calc GR . . . .
H27I H 0.810550 1.065844 0.420176 0.053 Uiso 1 1 calc GR . . . .
C17 C 0.3932(4) 0.2639(3) 0.48745(12) 0.0291(12) Uani 1 1 d . . . . .
C5" C 0.7867(4) 0.5378(3) 0.28887(12) 0.0345(12) Uani 1 1 d . . . . .
H5"A H 0.724333 0.506609 0.297184 0.041 Uiso 1 1 calc R . . . .
H5"B H 0.762811 0.591585 0.288834 0.041 Uiso 1 1 calc R . . . .
C21 C 0.1252(4) 0.2836(3) 0.38760(12) 0.0278(11) Uani 1 1 d . . . . .
C6' C 0.4005(4) 1.0167(3) 0.35480(12) 0.0299(12) Uani 1 1 d . . . . .
C3' C 0.4104(4) 0.9726(3) 0.43003(12) 0.0335(12) Uani 1 1 d . . . . .
H3' H 0.427936 0.992341 0.453609 0.040 Uiso 1 1 calc R . . . .
C28' C 0.9828(4) 1.0025(3) 0.38731(14) 0.0379(13) Uani 1 1 d . . . . .
H28G H 0.985549 1.002353 0.412599 0.057 Uiso 1 1 calc GR . . . .
H28H H 1.025266 1.045687 0.378481 0.057 Uiso 1 1 calc GR . . . .
H28I H 1.014275 0.955023 0.378488 0.057 Uiso 1 1 calc GR . . . .
C26" C 1.3500(4) 0.4989(3) 0.33735(13) 0.0433(15) Uani 1 1 d . . . . .
H26A H 1.392417 0.540388 0.347764 0.065 Uiso 1 1 calc GR . . . .
H26B H 1.386073 0.450303 0.342329 0.065 Uiso 1 1 calc GR . . . .
H26C H 1.275575 0.498600 0.347008 0.065 Uiso 1 1 calc GR . . . .
C2' C 0.5146(4) 0.9824(3) 0.40825(11) 0.0306(12) Uani 1 1 d . . . . .
H2'A H 0.572621 0.948104 0.417083 0.037 Uiso 1 1 calc R . . . .
H2'B H 0.541419 1.035349 0.410473 0.037 Uiso 1 1 calc R . . . .
C27 C 0.1792(4) 0.5770(3) 0.44777(12) 0.0324(12) Uani 1 1 d . . . . .
H27D H 0.256859 0.589681 0.451200 0.049 Uiso 1 1 calc GR . . . .
H27E H 0.133396 0.619972 0.455015 0.049 Uiso 1 1 calc GR . . . .
H27F H 0.165975 0.566208 0.423294 0.049 Uiso 1 1 calc GR . . . .
C2" C 1.0114(4) 0.5480(3) 0.26136(11) 0.0302(12) Uani 1 1 d . . . . .
H2"A H 1.074621 0.577939 0.252818 0.036 Uiso 1 1 calc R . . . .
H2"B H 1.032488 0.493599 0.261206 0.036 Uiso 1 1 calc R . . . .
C2 C 0.4945(4) 0.4596(3) 0.42020(11) 0.0252(11) Uani 1 1 d . . . . .
H2A H 0.475829 0.514037 0.417257 0.030 Uiso 1 1 calc R . . . .
H2B H 0.429516 0.429142 0.413477 0.030 Uiso 1 1 calc R . . . .
C5' C 0.2983(4) 1.0075(3) 0.37722(12) 0.0322(12) Uani 1 1 d . . . . .
H5'A H 0.270712 0.954776 0.374981 0.039 Uiso 1 1 calc R . . . .
H5'B H 0.240253 1.042167 0.368684 0.039 Uiso 1 1 calc R . . . .
C12' C 0.6882(4) 0.8239(3) 0.36415(12) 0.0288(12) Uani 1 1 d . . . . .
C16" C 1.2899(4) 0.5888(2) 0.28899(11) 0.0224(11) Uani 1 1 d . . . . .
C10" C 0.9085(4) 0.4454(3) 0.32115(14) 0.0415(14) Uani 1 1 d . . . . .
H10A H 0.965221 0.442042 0.339039 0.062 Uiso 1 1 calc GR . . . .
H10B H 0.934885 0.420969 0.299994 0.062 Uiso 1 1 calc GR . . . .
H10C H 0.841635 0.419734 0.329132 0.062 Uiso 1 1 calc GR . . . .
C27" C 1.2912(4) 0.4429(3) 0.27894(13) 0.0381(13) Uani 1 1 d . . . . .
H27A H 1.333573 0.396682 0.283763 0.057 Uiso 1 1 calc GR . . . .
H27B H 1.291171 0.452626 0.254027 0.057 Uiso 1 1 calc GR . . . .
H27C H 1.215470 0.436144 0.286977 0.057 Uiso 1 1 calc GR . . . .
C23 C 0.1525(5) 0.1996(3) 0.38394(14) 0.0464(15) Uani 1 1 d . . . . .
H23D H 0.232253 0.193305 0.381917 0.070 Uiso 1 1 calc GR . . . .
H23E H 0.116664 0.179280 0.363241 0.070 Uiso 1 1 calc GR . . . .
H23F H 0.126057 0.172073 0.404319 0.070 Uiso 1 1 calc GR . . . .
C22 C 0.1676(4) 0.3264(3) 0.35562(12) 0.0374(13) Uani 1 1 d . . . . .
H22D H 0.149320 0.380451 0.357655 0.056 Uiso 1 1 calc GR . . . .
H22E H 0.133005 0.305443 0.334841 0.056 Uiso 1 1 calc GR . . . .
H22F H 0.247557 0.320475 0.353980 0.056 Uiso 1 1 calc GR . . . .
C25" C 1.3438(4) 0.5107(3) 0.29785(12) 0.0307(12) Uani 1 1 d . . . . .
C26' C 0.8701(4) 1.0259(3) 0.33586(12) 0.0386(13) Uani 1 1 d . . . . .
H26G H 0.904433 0.982393 0.324300 0.058 Uiso 1 1 calc GR . . . .
H26H H 0.914992 1.071415 0.332159 0.058 Uiso 1 1 calc GR . . . .
H26I H 0.796417 1.034144 0.326330 0.058 Uiso 1 1 calc GR . . . .
C8 C 0.6994(5) 0.3161(3) 0.39820(13) 0.0469(15) Uani 1 1 d . . . . .
H8A H 0.703002 0.262893 0.394179 0.056 Uiso 1 1 calc R . . . .
H8B H 0.762308 0.342496 0.406469 0.056 Uiso 1 1 calc R . . . .
C5 C 0.7211(4) 0.4717(3) 0.44654(12) 0.0355(13) Uani 1 1 d . . . . .
H5A H 0.783860 0.504911 0.452685 0.043 Uiso 1 1 calc R . . . .
H5B H 0.743798 0.418424 0.450596 0.043 Uiso 1 1 calc R . . . .
C24" C 1.4795(4) 0.7380(3) 0.22114(13) 0.0385(14) Uani 1 1 d . . . . .
H24A H 1.509264 0.765175 0.241133 0.058 Uiso 1 1 calc GR . . . .
H24B H 1.507223 0.761217 0.199863 0.058 Uiso 1 1 calc GR . . . .
H24C H 1.502374 0.684585 0.222081 0.058 Uiso 1 1 calc GR . . . .
C4' C 0.3202(4) 1.0244(3) 0.41526(12) 0.0376(13) Uani 1 1 d . . . . .
H4'A H 0.251502 1.017057 0.428576 0.045 Uiso 1 1 calc R . . . .
H4'B H 0.342823 1.078193 0.417797 0.045 Uiso 1 1 calc R . . . .
C28 C 0.0231(4) 0.4968(3) 0.46671(14) 0.0413(14) Uani 1 1 d . . . . .
H28D H 0.001328 0.496681 0.442347 0.062 Uiso 1 1 calc GR . . . .
H28E H -0.013369 0.538953 0.478638 0.062 Uiso 1 1 calc GR . . . .
H28F H 0.001312 0.448579 0.477414 0.062 Uiso 1 1 calc GR . . . .
C4 C 0.6948(4) 0.4820(3) 0.40842(13) 0.0406(14) Uani 1 1 d . . . . .
H4A H 0.758721 0.464740 0.394663 0.049 Uiso 1 1 calc R . . . .
H4B H 0.684161 0.536842 0.403734 0.049 Uiso 1 1 calc R . . . .
C10 C 0.6024(5) 0.5763(3) 0.47109(14) 0.0466(15) Uani 1 1 d . . . . .
H10D H 0.543204 0.587156 0.487513 0.070 Uiso 1 1 calc GR . . . .
H10E H 0.580878 0.593808 0.448045 0.070 Uiso 1 1 calc GR . . . .
H10F H 0.669456 0.602810 0.478318 0.070 Uiso 1 1 calc GR . . . .
C18 C 0.4568(4) 0.3007(3) 0.51736(13) 0.0398(14) Uani 1 1 d . . . . .
H18D H 0.515355 0.333015 0.508064 0.060 Uiso 1 1 calc GR . . . .
H18E H 0.489061 0.260915 0.531871 0.060 Uiso 1 1 calc GR . . . .
H18F H 0.406431 0.331700 0.531228 0.060 Uiso 1 1 calc GR . . . .
C4" C 0.8147(4) 0.5142(3) 0.25199(12) 0.0386(14) Uani 1 1 d . . . . .
H4"A H 0.749462 0.521877 0.237100 0.046 Uiso 1 1 calc R . . . .
H4"B H 0.833233 0.459366 0.251618 0.046 Uiso 1 1 calc R . . . .
C20 C 0.3162(5) 0.2045(3) 0.50409(15) 0.0538(17) Uani 1 1 d . . . . .
H20D H 0.261830 0.230403 0.518596 0.081 Uiso 1 1 calc GR . . . .
H20E H 0.359498 0.169448 0.518293 0.081 Uiso 1 1 calc GR . . . .
H20F H 0.278253 0.175874 0.485929 0.081 Uiso 1 1 calc GR . . . .
C19 C 0.4783(4) 0.2222(3) 0.46465(14) 0.0403(14) Uani 1 1 d . . . . .
H19D H 0.439989 0.193372 0.446653 0.061 Uiso 1 1 calc GR . . . .
H19E H 0.521495 0.187269 0.478966 0.061 Uiso 1 1 calc GR . . . .
H19F H 0.527406 0.259470 0.453896 0.061 Uiso 1 1 calc GR . . . .
C21' C 0.8478(5) 0.7689(3) 0.44632(13) 0.0409(14) Uani 1 1 d . . . . .
C28" C 1.4655(4) 0.5115(3) 0.28588(15) 0.0446(15) Uani 1 1 d . . . . .
H28A H 1.502567 0.556182 0.295490 0.067 Uiso 1 1 calc GR . . . .
H28B H 1.468372 0.513509 0.260618 0.067 Uiso 1 1 calc GR . . . .
H28C H 1.502310 0.465261 0.293983 0.067 Uiso 1 1 calc GR . . . .
C24 C -0.0006(4) 0.2918(3) 0.38917(13) 0.0381(13) Uani 1 1 d . . . . .
H24D H -0.028835 0.264040 0.409230 0.057 Uiso 1 1 calc GR . . . .
H24E H -0.033104 0.270875 0.368055 0.057 Uiso 1 1 calc GR . . . .
H24F H -0.020006 0.345681 0.391208 0.057 Uiso 1 1 calc GR . . . .
C21" C 1.3531(4) 0.7425(3) 0.22166(12) 0.0252(11) Uani 1 1 d . . . . .
C9 C 0.5076(4) 0.3112(3) 0.37919(13) 0.0411(14) Uani 1 1 d . . . . .
H9A H 0.447352 0.316092 0.395828 0.062 Uiso 1 1 calc GR . . . .
H9B H 0.526223 0.257330 0.376298 0.062 Uiso 1 1 calc GR . . . .
H9C H 0.484857 0.332431 0.356930 0.062 Uiso 1 1 calc GR . . . .
C17" C 1.1348(4) 0.7560(3) 0.33372(14) 0.0446(15) Uani 1 1 d . . . . .
C22" C 1.3064(5) 0.7007(3) 0.19030(12) 0.0425(14) Uani 1 1 d . . . . .
H22A H 1.329838 0.647415 0.190900 0.064 Uiso 1 1 calc GR . . . .
H22B H 1.333576 0.724673 0.169112 0.064 Uiso 1 1 calc GR . . . .
H22C H 1.225964 0.703252 0.190799 0.064 Uiso 1 1 calc GR . . . .
C10' C 0.4347(4) 1.1001(3) 0.35175(15) 0.0477(16) Uani 1 1 d . . . . .
H10G H 0.495703 1.104625 0.335370 0.071 Uiso 1 1 calc GR . . . .
H10H H 0.457992 1.118913 0.374415 0.071 Uiso 1 1 calc GR . . . .
H10I H 0.372160 1.130235 0.343529 0.071 Uiso 1 1 calc GR . . . .
C23" C 1.3200(5) 0.8267(3) 0.21910(15) 0.0511(16) Uani 1 1 d . . . . .
H23A H 1.239707 0.830920 0.219148 0.077 Uiso 1 1 calc GR . . . .
H23B H 1.349214 0.848323 0.197656 0.077 Uiso 1 1 calc GR . . . .
H23C H 1.350135 0.854577 0.238871 0.077 Uiso 1 1 calc GR . . . .
C17' C 0.6277(4) 0.7778(3) 0.33524(14) 0.0443(15) Uani 1 1 d . . . . .
C18' C 0.5078(4) 0.7993(3) 0.32823(16) 0.0566(18) Uani 1 1 d . . . . .
H18G H 0.466176 0.797668 0.349887 0.085 Uiso 1 1 calc GR . . . .
H18H H 0.475823 0.763165 0.311779 0.085 Uiso 1 1 calc GR . . . .
H18I H 0.504598 0.850682 0.318554 0.085 Uiso 1 1 calc GR . . . .
C8' C 0.4452(6) 0.8319(4) 0.43193(19) 0.075(2) Uani 1 1 d . . . . .
H8'A H 0.420302 0.781679 0.436428 0.090 Uiso 1 1 calc R . . . .
H8'B H 0.519578 0.840605 0.425628 0.090 Uiso 1 1 calc R . . . .
C20" C 1.1564(5) 0.8407(3) 0.32735(18) 0.073(2) Uani 1 1 d . . . . .
H20A H 1.235800 0.849615 0.325995 0.110 Uiso 1 1 calc GR . . . .
H20B H 1.125419 0.870520 0.346374 0.110 Uiso 1 1 calc GR . . . .
H20C H 1.121770 0.856089 0.305599 0.110 Uiso 1 1 calc GR . . . .
C9' C 0.2607(5) 0.8762(4) 0.44423(16) 0.0616(18) Uani 1 1 d . . . . .
H9'A H 0.243424 0.904085 0.465451 0.092 Uiso 1 1 calc GR . . . .
H9'B H 0.250216 0.821635 0.448114 0.092 Uiso 1 1 calc GR . . . .
H9'C H 0.211902 0.893239 0.425644 0.092 Uiso 1 1 calc GR . . . .
C19" C 1.0105(4) 0.7459(3) 0.33675(16) 0.0572(18) Uani 1 1 d . . . . .
H19A H 0.976651 0.752433 0.313993 0.086 Uiso 1 1 calc GR . . . .
H19B H 0.980882 0.783909 0.352733 0.086 Uiso 1 1 calc GR . . . .
H19C H 0.994297 0.694820 0.345485 0.086 Uiso 1 1 calc GR . . . .
C23' C 0.8745(5) 0.6869(3) 0.43590(15) 0.0582(18) Uani 1 1 d . . . . .
H23G H 0.808833 0.663012 0.425994 0.087 Uiso 1 1 calc GR . . . .
H23H H 0.897970 0.658213 0.456302 0.087 Uiso 1 1 calc GR . . . .
H23I H 0.933651 0.686919 0.418734 0.087 Uiso 1 1 calc GR . . . .
C19' C 0.6291(6) 0.6915(3) 0.3431(2) 0.087(3) Uani 1 1 d . . . . .
H19G H 0.704561 0.675386 0.348117 0.131 Uiso 1 1 calc GR . . . .
H19H H 0.601620 0.663493 0.322963 0.131 Uiso 1 1 calc GR . . . .
H19I H 0.582150 0.680953 0.363045 0.131 Uiso 1 1 calc GR . . . .
C22' C 0.7516(7) 0.7638(4) 0.47199(16) 0.088(3) Uani 1 1 d . . . . .
H22G H 0.733357 0.814828 0.480369 0.132 Uiso 1 1 calc GR . . . .
H22H H 0.772764 0.731581 0.491538 0.132 Uiso 1 1 calc GR . . . .
H22I H 0.687421 0.741741 0.460436 0.132 Uiso 1 1 calc GR . . . .
C18" C 1.1869(5) 0.7374(4) 0.36943(15) 0.072(2) Uani 1 1 d . . . . .
H18A H 1.168876 0.684987 0.375879 0.108 Uiso 1 1 calc GR . . . .
H18B H 1.157746 0.772346 0.386880 0.108 Uiso 1 1 calc GR . . . .
H18C H 1.266926 0.743135 0.368026 0.108 Uiso 1 1 calc GR . . . .
C20' C 0.6942(5) 0.7896(4) 0.30161(15) 0.072(2) Uani 1 1 d . . . . .
H20G H 0.693914 0.843682 0.295454 0.108 Uiso 1 1 calc GR . . . .
H20H H 0.660824 0.760069 0.282911 0.108 Uiso 1 1 calc GR . . . .
H20I H 0.770147 0.772685 0.305171 0.108 Uiso 1 1 calc GR . . . .
C8" C 0.9653(6) 0.6972(4) 0.2305(2) 0.092(3) Uani 1 1 d . . . . .
H8"A H 0.948577 0.747886 0.223886 0.110 Uiso 1 1 calc R . . . .
H8"B H 1.037879 0.684319 0.237483 0.110 Uiso 1 1 calc R . . . .
C24' C 0.9443(7) 0.8040(4) 0.4634(2) 0.127(4) Uani 1 1 d . . . . .
H24G H 1.006379 0.805144 0.447327 0.191 Uiso 1 1 calc GR . . . .
H24H H 0.964332 0.774047 0.483839 0.191 Uiso 1 1 calc GR . . . .
H24I H 0.925995 0.855974 0.470499 0.191 Uiso 1 1 calc GR . . . .
C9" C 0.7760(5) 0.6620(4) 0.2196(2) 0.087(3) Uani 1 1 d . . . . .
H9"A H 0.757315 0.633593 0.198610 0.131 Uiso 1 1 calc GR . . . .
H9"B H 0.771042 0.716676 0.214888 0.131 Uiso 1 1 calc GR . . . .
H9"C H 0.724536 0.648533 0.238042 0.131 Uiso 1 1 calc GR . . . .
H1 H 0.366(3) 0.5233(19) 0.4712(8) 0.004(9) Uiso 1 1 d . . . . .
H1" H 1.147(3) 0.498(2) 0.3177(9) 0.009(10) Uiso 1 1 d . . . . .
H1' H 0.661(3) 1.042(2) 0.3545(10) 0.031(12) Uiso 1 1 d . . . . .

loop_
_atom_site_aniso_label
_atom_site_aniso_U_11
_atom_site_aniso_U_22
_atom_site_aniso_U_33
_atom_site_aniso_U_23
_atom_site_aniso_U_13
_atom_site_aniso_U_12
P1" 0.0237(8) 0.0423(8) 0.0233(7) 0.0072(6) -0.0020(6) -0.0086(6)
P1 0.0215(7) 0.0251(7) 0.0209(6) -0.0045(5) -0.0001(5) -0.0005(6)
P1' 0.0239(7) 0.0406(8) 0.0261(7) 0.0055(6) -0.0024(6) 0.0070(6)
O1 0.032(2) 0.049(2) 0.0199(18) -0.0098(17) -0.0028(14) 0.0010(17)
O1" 0.036(2) 0.085(3) 0.0212(19) 0.0135(19) -0.0006(16) -0.018(2)
O1' 0.032(2) 0.083(3) 0.0249(18) 0.0109(19) -0.0003(16) 0.014(2)
O2" 0.031(2) 0.067(3) 0.0252(19) 0.004(2) 0.0078(16) -0.0056(19)
O2 0.0251(19) 0.055(2) 0.0311(19) -0.0038(19) -0.0074(15) -0.0035(19)
C13 0.024(3) 0.015(3) 0.032(3) 0.000(2) 0.004(2) 0.002(2)
O2' 0.029(2) 0.067(3) 0.031(2) 0.004(2) -0.0082(16) 0.0054(19)
C1" 0.019(3) 0.034(3) 0.016(2) 0.002(2) 0.001(2) -0.004(2)
C1' 0.024(3) 0.030(3) 0.022(2) -0.002(2) -0.002(2) 0.001(2)
C12 0.018(3) 0.026(3) 0.018(2) 0.003(2) 0.005(2) 0.003(2)
C14" 0.016(2) 0.022(3) 0.026(3) -0.001(2) 0.000(2) -0.002(2)
C11 0.022(3) 0.023(3) 0.017(2) 0.002(2) 0.004(2) 0.000(2)
C13" 0.020(3) 0.021(3) 0.033(3) -0.003(2) -0.005(2) -0.002(2)
C13' 0.035(3) 0.013(3) 0.044(3) 0.000(2) -0.003(3) -0.005(2)
C11' 0.023(3) 0.030(3) 0.022(3) -0.001(2) 0.003(2) 0.006(2)
C7' 0.047(4) 0.042(3) 0.025(3) 0.002(2) 0.008(3) 0.000(3)
C15 0.018(3) 0.023(3) 0.030(3) 0.002(2) -0.003(2) 0.001(2)
C7" 0.034(3) 0.053(4) 0.021(3) 0.005(2) -0.005(2) -0.001(3)
C12" 0.014(3) 0.036(3) 0.031(3) -0.011(2) 0.001(2) -0.005(2)
C25 0.026(3) 0.023(3) 0.029(3) -0.002(2) -0.002(2) 0.003(2)
C6 0.025(3) 0.034(3) 0.028(3) 0.003(2) -0.007(2) -0.007(2)
C15" 0.018(3) 0.026(3) 0.025(3) -0.001(2) 0.002(2) 0.003(2)
C1 0.023(3) 0.018(3) 0.022(3) 0.000(2) 0.001(2) -0.002(2)
C11" 0.020(3) 0.032(3) 0.018(2) 0.000(2) -0.004(2) -0.004(2)
C16 0.020(3) 0.019(3) 0.021(2) 0.002(2) 0.006(2) 0.001(2)
C6" 0.026(3) 0.042(3) 0.025(3) 0.003(2) 0.001(2) -0.010(3)
C7 0.026(3) 0.049(3) 0.020(2) 0.001(2) 0.010(2) 0.008(3)
C15' 0.017(3) 0.026(3) 0.026(3) -0.002(2) -0.004(2) -0.001(2)
C25' 0.027(3) 0.021(3) 0.031(3) 0.005(2) 0.007(2) -0.001(2)
C14 0.022(3) 0.018(3) 0.029(3) 0.000(2) 0.002(2) -0.006(2)
C14' 0.035(3) 0.017(3) 0.032(3) 0.000(2) -0.005(2) -0.005(2)
C16' 0.021(3) 0.019(2) 0.023(2) -0.002(2) 0.004(2) 0.004(2)
C3" 0.026(3) 0.047(3) 0.022(3) -0.005(2) -0.002(2) -0.002(2)
C3 0.026(3) 0.041(3) 0.026(3) 0.012(2) 0.002(2) 0.001(2)
C26 0.037(3) 0.035(3) 0.029(3) -0.005(2) 0.008(2) 0.008(3)
C27' 0.035(3) 0.024(3) 0.048(3) 0.002(2) 0.003(3) -0.003(2)
C17 0.026(3) 0.027(3) 0.035(3) 0.009(2) -0.002(2) 0.003(2)
C5" 0.027(3) 0.043(3) 0.034(3) 0.005(3) -0.001(2) -0.009(3)
C21 0.026(3) 0.025(3) 0.032(3) -0.002(2) -0.002(2) -0.004(2)
C6' 0.028(3) 0.033(3) 0.029(3) 0.003(2) -0.001(2) 0.005(2)
C3' 0.032(3) 0.043(3) 0.025(3) -0.009(2) 0.002(2) -0.002(3)
C28' 0.027(3) 0.032(3) 0.055(4) 0.003(3) 0.003(3) -0.006(2)
C26" 0.037(3) 0.045(3) 0.048(3) 0.020(3) -0.017(3) -0.004(3)
C2' 0.028(3) 0.036(3) 0.028(3) -0.006(2) -0.004(2) -0.003(2)
C27 0.039(3) 0.024(3) 0.034(3) -0.001(2) -0.002(2) 0.005(2)
C2" 0.021(3) 0.043(3) 0.027(3) -0.001(2) 0.000(2) -0.003(2)
C2 0.028(3) 0.027(3) 0.021(3) 0.001(2) 0.000(2) 0.004(2)
C5' 0.023(3) 0.031(3) 0.042(3) 0.000(2) 0.001(2) 0.003(2)
C12' 0.024(3) 0.032(3) 0.030(3) -0.007(2) -0.006(2) 0.002(2)
C16" 0.018(3) 0.024(3) 0.025(3) 0.000(2) -0.006(2) -0.002(2)
C10" 0.030(3) 0.047(4) 0.047(3) 0.021(3) -0.005(3) -0.014(3)
C27" 0.040(3) 0.028(3) 0.047(3) 0.011(3) -0.002(3) 0.000(2)
C23 0.059(4) 0.031(3) 0.049(4) -0.010(3) -0.019(3) -0.003(3)
C22 0.042(3) 0.041(3) 0.029(3) -0.003(2) 0.003(2) -0.011(3)
C25" 0.029(3) 0.029(3) 0.035(3) 0.010(2) -0.007(2) 0.001(2)
C26' 0.035(3) 0.040(3) 0.041(3) 0.014(3) 0.009(2) -0.004(3)
C8 0.046(4) 0.055(4) 0.040(3) -0.008(3) 0.002(3) 0.012(3)
C5 0.021(3) 0.049(3) 0.037(3) 0.005(3) -0.001(2) -0.008(3)
C24" 0.031(3) 0.052(4) 0.032(3) 0.007(3) 0.004(2) -0.011(3)
C4' 0.036(3) 0.034(3) 0.043(3) -0.006(3) 0.004(3) 0.005(3)
C28 0.031(3) 0.040(3) 0.053(4) -0.009(3) -0.003(3) 0.008(3)
C4 0.028(3) 0.054(4) 0.040(3) 0.011(3) 0.009(2) -0.006(3)
C10 0.052(4) 0.032(3) 0.056(4) -0.002(3) -0.002(3) -0.011(3)
C18 0.046(3) 0.042(3) 0.032(3) 0.012(3) -0.009(3) 0.007(3)
C4" 0.038(3) 0.047(4) 0.031(3) -0.004(3) -0.007(2) -0.009(3)
C20 0.040(4) 0.051(4) 0.070(4) 0.035(3) 0.000(3) -0.002(3)
C19 0.037(3) 0.034(3) 0.050(4) 0.003(3) -0.002(3) 0.004(3)
C21' 0.063(4) 0.022(3) 0.038(3) 0.009(2) -0.006(3) -0.007(3)
C28" 0.026(3) 0.031(3) 0.077(4) 0.014(3) -0.003(3) 0.009(2)
C24 0.034(3) 0.046(3) 0.034(3) 0.001(3) -0.006(3) -0.012(3)
C21" 0.026(3) 0.020(3) 0.029(3) 0.005(2) 0.002(2) 0.000(2)
C9 0.038(3) 0.045(4) 0.040(3) -0.008(3) 0.008(3) 0.009(3)
C17" 0.036(3) 0.048(4) 0.050(4) -0.022(3) 0.016(3) -0.010(3)
C22" 0.041(3) 0.054(4) 0.032(3) 0.008(3) 0.000(3) -0.005(3)
C10' 0.031(3) 0.041(4) 0.071(4) 0.019(3) 0.008(3) 0.008(3)
C23" 0.061(4) 0.037(3) 0.055(4) 0.016(3) 0.020(3) 0.008(3)
C17' 0.036(3) 0.045(4) 0.052(4) -0.021(3) -0.019(3) 0.006(3)
C18' 0.039(4) 0.059(4) 0.072(4) -0.036(3) -0.023(3) 0.005(3)
C8' 0.064(5) 0.042(4) 0.119(6) 0.011(4) 0.030(4) 0.005(4)
C20" 0.075(5) 0.049(4) 0.095(5) -0.050(4) 0.048(4) -0.023(3)
C9' 0.061(4) 0.055(4) 0.068(4) 0.016(3) 0.023(4) -0.004(3)
C19" 0.040(4) 0.063(4) 0.068(4) -0.033(3) 0.022(3) -0.002(3)
C23' 0.071(5) 0.038(4) 0.066(4) 0.013(3) -0.017(4) 0.012(3)
C19' 0.090(6) 0.047(4) 0.125(6) -0.043(4) -0.071(5) 0.017(4)
C22' 0.145(7) 0.070(5) 0.050(4) 0.031(4) 0.021(5) 0.041(5)
C18" 0.063(4) 0.111(6) 0.041(4) -0.036(4) 0.004(3) -0.020(4)
C20' 0.047(4) 0.117(6) 0.053(4) -0.051(4) -0.012(3) 0.014(4)
C8" 0.077(5) 0.051(5) 0.148(8) 0.027(5) -0.068(5) -0.014(4)
C24' 0.170(9) 0.082(6) 0.130(7) 0.069(5) -0.129(7) -0.065(6)
C9" 0.045(4) 0.099(6) 0.118(6) 0.065(5) -0.003(4) 0.012(4)

loop_
_atom_type_symbol
_atom_type_description
_atom_type_scat_dispersion_real
_atom_type_scat_dispersion_imag
_atom_type_scat_source
C C 0.0033 0.0016 'International Tables Vol C Tables 4.2.6.8 and 6.1.1.4'
H H 0.0000 0.0000 'International Tables Vol C Tables 4.2.6.8 and 6.1.1.4'
O O 0.0106 0.0060 'International Tables Vol C Tables 4.2.6.8 and 6.1.1.4'
P P 0.1023 0.0942 'International Tables Vol C Tables 4.2.6.8 and 6.1.1.4'

loop_
_geom_angle_atom_site_label_1
_geom_angle_atom_site_label_2
_geom_angle_atom_site_label_3
_geom_angle
_geom_angle_site_symmetry_1
_geom_angle_site_symmetry_3
_geom_angle_publ_flag
O1" P1" C1" 112.9(2) . . ?
O1" P1" C11" 122.2(2) . . ?
O1" P1" H1" 114.6(14) . . ?
C1" P1" H1" 102.6(14) . . ?
C11" P1" C1" 105.5(2) . . ?
C11" P1" H1" 96.5(14) . . ?
O1 P1 C11 123.6(2) . . ?
O1 P1 C1 113.16(19) . . ?
O1 P1 H1 114.3(14) . . ?
C11 P1 C1 105.7(2) . . ?
C11 P1 H1 97.3(14) . . ?
C1 P1 H1 99.0(14) . . ?
O1' P1' C1' 112.7(2) . . ?
O1' P1' C11' 121.8(2) . . ?
O1' P1' H1' 110.2(16) . . ?
C1' P1' H1' 101.1(16) . . ?
C11' P1' C1' 105.9(2) . . ?
C11' P1' H1' 102.7(16) . . ?
C6" O2" H2" 109.5 . . ?
C6 O2 H2 109.5 . . ?
C12 C13 H13 118.1 . . ?
C14 C13 H13 118.1 . . ?
C14 C13 C12 123.8(4) . . ?
C6' O2' H2' 109.5 . . ?
P1" C1" H1"A 107.1 . . ?
C6" C1" P1" 110.4(3) . . ?
C6" C1" H1"A 107.1 . . ?
C2" C1" P1" 112.0(3) . . ?
C2" C1" H1"A 107.1 . . ?
C2" C1" C6" 112.7(4) . . ?
P1' C1' H1'A 107.4 . . ?
C6' C1' P1' 111.0(3) . . ?
C6' C1' H1'A 107.4 . . ?
C2' C1' P1' 112.5(3) . . ?
C2' C1' H1'A 107.4 . . ?
C2' C1' C6' 111.0(4) . . ?
C13 C12 C11 117.7(4) . . ?
C13 C12 C17 115.4(4) . . ?
C11 C12 C17 126.7(4) . . ?
C13" C14" C21" 122.9(4) . . ?
C15" C14" C13" 117.0(4) . . ?
C15" C14" C21" 120.0(4) . . ?
C12 C11 P1 123.2(3) . . ?
C12 C11 C16 118.9(4) . . ?
C16 C11 P1 115.0(3) . . ?
C14" C13" H13" 118.4 . . ?
C14" C13" C12" 123.2(4) . . ?
C12" C13" H13" 118.4 . . ?
C14' C13' H13' 118.0 . . ?
C12' C13' H13' 118.0 . . ?
C12' C13' C14' 124.0(4) . . ?
C16' C11' P1' 117.1(3) . . ?
C16' C11' C12' 119.4(4) . . ?
C12' C11' P1' 121.7(4) . . ?
C8' C7' C3' 123.0(5) . . ?
C8' C7' C9' 119.3(5) . . ?
C9' C7' C3' 117.6(5) . . ?
C16 C15 H15 118.5 . . ?
C16 C15 C14 122.9(4) . . ?
C14 C15 H15 118.5 . . ?
C8" C7" C3" 121.4(5) . . ?
C8" C7" C9" 120.6(6) . . ?
C9" C7" C3" 117.7(5) . . ?
C13" C12" C11" 117.2(4) . . ?
C13" C12" C17" 118.1(4) . . ?
C11" C12" C17" 124.2(4) . . ?
C26 C25 C16 112.0(4) . . ?
C26 C25 C28 104.2(4) . . ?
C27 C25 C16 114.0(4) . . ?
C27 C25 C26 111.6(4) . . ?
C27 C25 C28 106.3(4) . . ?
C28 C25 C16 108.0(4) . . ?
O2 C6 C1 109.0(4) . . ?
O2 C6 C5 105.3(4) . . ?
O2 C6 C10 109.0(4) . . ?
C5 C6 C1 109.0(4) . . ?
C5 C6 C10 111.0(4) . . ?
C10 C6 C1 113.1(4) . . ?
C14" C15" H15" 118.4 . . ?
C14" C15" C16" 123.3(4) . . ?
C16" C15" H15" 118.4 . . ?
P1 C1 H1A 107.6 . . ?
C6 C1 P1 111.2(3) . . ?
C6 C1 H1A 107.6 . . ?
C6 C1 C2 111.3(4) . . ?
C2 C1 P1 111.3(3) . . ?
C2 C1 H1A 107.6 . . ?
C12" C11" P1" 121.6(4) . . ?
C16" C11" P1" 116.4(3) . . ?
C16" C11" C12" 119.9(4) . . ?
C11 C16 C25 124.8(4) . . ?
C15 C16 C11 118.2(4) . . ?
C15 C16 C25 116.8(4) . . ?
O2" C6" C1" 109.2(4) . . ?
O2" C6" C5" 105.3(4) . . ?
O2" C6" C10" 109.3(4) . . ?
C5" C6" C1" 108.1(4) . . ?
C5" C6" C10" 111.9(4) . . ?
C10" C6" C1" 112.7(4) . . ?
C8 C7 C3 124.4(5) . . ?
C8 C7 C9 119.5(5) . . ?
C9 C7 C3 116.1(4) . . ?
C14' C15' H15' 118.4 . . ?
C14' C15' C16' 123.2(4) . . ?
C16' C15' H15' 118.4 . . ?
C16' C25' C27' 113.8(4) . . ?
C16' C25' C28' 109.4(4) . . ?
C16' C25' C26' 111.6(4) . . ?
C27' C25' C28' 105.0(4) . . ?
C26' C25' C27' 112.2(4) . . ?
C26' C25' C28' 104.1(4) . . ?
C13 C14 C15 116.3(4) . . ?
C13 C14 C21 123.6(4) . . ?
C15 C14 C21 120.0(4) . . ?
C13' C14' C21' 121.5(4) . . ?
C15' C14' C13' 116.8(4) . . ?
C15' C14' C21' 121.6(4) . . ?
C11' C16' C25' 125.4(4) . . ?
C15' C16' C11' 117.5(4) . . ?
C15' C16' C25' 116.9(4) . . ?
C7" C3" H3" 106.6 . . ?
C7" C3" C2" 114.2(4) . . ?
C7" C3" C4" 114.4(4) . . ?
C2" C3" H3" 106.6 . . ?
C2" C3" C4" 108.0(4) . . ?
C4" C3" H3" 106.6 . . ?
C7 C3 H3 106.3 . . ?
C7 C3 C2 112.1(4) . . ?
C7 C3 C4 115.8(4) . . ?
C2 C3 H3 106.3 . . ?
C4 C3 H3 106.3 . . ?
C4 C3 C2 109.3(4) . . ?
C25 C26 H26D 109.5 . . ?
C25 C26 H26E 109.5 . . ?
C25 C26 H26F 109.5 . . ?
H26D C26 H26E 109.5 . . ?
H26D C26 H26F 109.5 . . ?
H26E C26 H26F 109.5 . . ?
C25' C27' H27G 109.5 . . ?
C25' C27' H27H 109.5 . . ?
C25' C27' H27I 109.5 . . ?
H27G C27' H27H 109.5 . . ?
H27G C27' H27I 109.5 . . ?
H27H C27' H27I 109.5 . . ?
C18 C17 C12 116.4(4) . . ?
C18 C17 C20 106.0(4) . . ?
C18 C17 C19 107.1(4) . . ?
C20 C17 C12 106.1(4) . . ?
C20 C17 C19 108.9(4) . . ?
C19 C17 C12 112.0(4) . . ?
C6" C5" H5"A 108.9 . . ?
C6" C5" H5"B 108.9 . . ?
H5"A C5" H5"B 107.7 . . ?
C4" C5" C6" 113.2(4) . . ?
C4" C5" H5"A 108.9 . . ?
C4" C5" H5"B 108.9 . . ?
C23 C21 C14 112.2(4) . . ?
C23 C21 C22 109.1(4) . . ?
C23 C21 C24 108.2(4) . . ?
C22 C21 C14 107.2(4) . . ?
C24 C21 C14 111.4(4) . . ?
C24 C21 C22 108.7(4) . . ?
O2' C6' C1' 109.0(4) . . ?
O2' C6' C5' 105.1(4) . . ?
O2' C6' C10' 109.1(4) . . ?
C5' C6' C1' 108.4(4) . . ?
C5' C6' C10' 111.5(4) . . ?
C10' C6' C1' 113.4(4) . . ?
C7' C3' H3' 106.7 . . ?
C7' C3' C2' 113.9(4) . . ?
C7' C3' C4' 113.9(4) . . ?
C2' C3' H3' 106.7 . . ?
C2' C3' C4' 108.6(4) . . ?
C4' C3' H3' 106.7 . . ?
C25' C28' H28G 109.5 . . ?
C25' C28' H28H 109.5 . . ?
C25' C28' H28I 109.5 . . ?
H28G C28' H28H 109.5 . . ?
H28G C28' H28I 109.5 . . ?
H28H C28' H28I 109.5 . . ?
H26A C26" H26B 109.5 . . ?
H26A C26" H26C 109.5 . . ?
H26B C26" H26C 109.5 . . ?
C25" C26" H26A 109.5 . . ?
C25" C26" H26B 109.5 . . ?
C25" C26" H26C 109.5 . . ?
C1' C2' H2'A 109.3 . . ?
C1' C2' H2'B 109.3 . . ?
C3' C2' C1' 111.6(4) . . ?
C3' C2' H2'A 109.3 . . ?
C3' C2' H2'B 109.3 . . ?
H2'A C2' H2'B 108.0 . . ?
C25 C27 H27D 109.5 . . ?
C25 C27 H27E 109.5 . . ?
C25 C27 H27F 109.5 . . ?
H27D C27 H27E 109.5 . . ?
H27D C27 H27F 109.5 . . ?
H27E C27 H27F 109.5 . . ?
C1" C2" H2"A 109.5 . . ?
C1" C2" H2"B 109.5 . . ?
C3" C2" C1" 110.6(4) . . ?
C3" C2" H2"A 109.5 . . ?
C3" C2" H2"B 109.5 . . ?
H2"A C2" H2"B 108.1 . . ?
C1 C2 C3 110.6(4) . . ?
C1 C2 H2A 109.5 . . ?
C1 C2 H2B 109.5 . . ?
C3 C2 H2A 109.5 . . ?
C3 C2 H2B 109.5 . . ?
H2A C2 H2B 108.1 . . ?
C6' C5' H5'A 109.0 . . ?
C6' C5' H5'B 109.0 . . ?
C6' C5' C4' 112.8(4) . . ?
H5'A C5' H5'B 107.8 . . ?
C4' C5' H5'A 109.0 . . ?
C4' C5' H5'B 109.0 . . ?
C13' C12' C11' 117.2(4) . . ?
C13' C12' C17' 117.7(4) . . ?
C11' C12' C17' 124.3(4) . . ?
C15" C16" C11" 117.2(4) . . ?
C15" C16" C25" 117.1(4) . . ?
C11" C16" C25" 125.4(4) . . ?
C6" C10" H10A 109.5 . . ?
C6" C10" H10B 109.5 . . ?
C6" C10" H10C 109.5 . . ?
H10A C10" H10B 109.5 . . ?
H10A C10" H10C 109.5 . . ?
H10B C10" H10C 109.5 . . ?
H27A C27" H27B 109.5 . . ?
H27A C27" H27C 109.5 . . ?
H27B C27" H27C 109.5 . . ?
C25" C27" H27A 109.5 . . ?
C25" C27" H27B 109.5 . . ?
C25" C27" H27C 109.5 . . ?
C21 C23 H23D 109.5 . . ?
C21 C23 H23E 109.5 . . ?
C21 C23 H23F 109.5 . . ?
H23D C23 H23E 109.5 . . ?
H23D C23 H23F 109.5 . . ?
H23E C23 H23F 109.5 . . ?
C21 C22 H22D 109.5 . . ?
C21 C22 H22E 109.5 . . ?
C21 C22 H22F 109.5 . . ?
H22D C22 H22E 109.5 . . ?
H22D C22 H22F 109.5 . . ?
H22E C22 H22F 109.5 . . ?
C26" C25" C16" 110.9(4) . . ?
C26" C25" C28" 104.5(4) . . ?
C27" C25" C26" 112.8(4) . . ?
C27" C25" C16" 113.8(4) . . ?
C27" C25" C28" 105.2(4) . . ?
C28" C25" C16" 109.1(4) . . ?
C25' C26' H26G 109.5 . . ?
C25' C26' H26H 109.5 . . ?
C25' C26' H26I 109.5 . . ?
H26G C26' H26H 109.5 . . ?
H26G C26' H26I 109.5 . . ?
H26H C26' H26I 109.5 . . ?
C7 C8 H8A 120.0 . . ?
C7 C8 H8B 120.0 . . ?
H8A C8 H8B 120.0 . . ?
C6 C5 H5A 109.0 . . ?
C6 C5 H5B 109.0 . . ?
H5A C5 H5B 107.8 . . ?
C4 C5 C6 113.1(4) . . ?
C4 C5 H5A 109.0 . . ?
C4 C5 H5B 109.0 . . ?
H24A C24" H24B 109.5 . . ?
H24A C24" H24C 109.5 . . ?
H24B C24" H24C 109.5 . . ?
C21" C24" H24A 109.5 . . ?
C21" C24" H24B 109.5 . . ?
C21" C24" H24C 109.5 . . ?
C3' C4' H4'A 109.3 . . ?
C3' C4' H4'B 109.3 . . ?
C5' C4' C3' 111.6(4) . . ?
C5' C4' H4'A 109.3 . . ?
C5' C4' H4'B 109.3 . . ?
H4'A C4' H4'B 108.0 . . ?
C25 C28 H28D 109.5 . . ?
C25 C28 H28E 109.5 . . ?
C25 C28 H28F 109.5 . . ?
H28D C28 H28E 109.5 . . ?
H28D C28 H28F 109.5 . . ?
H28E C28 H28F 109.5 . . ?
C3 C4 H4A 108.7 . . ?
C3 C4 H4B 108.7 . . ?
C5 C4 C3 114.0(4) . . ?
C5 C4 H4A 108.7 . . ?
C5 C4 H4B 108.7 . . ?
H4A C4 H4B 107.6 . . ?
C6 C10 H10D 109.5 . . ?
C6 C10 H10E 109.5 . . ?
C6 C10 H10F 109.5 . . ?
H10D C10 H10E 109.5 . . ?
H10D C10 H10F 109.5 . . ?
H10E C10 H10F 109.5 . . ?
C17 C18 H18D 109.5 . . ?
C17 C18 H18E 109.5 . . ?
C17 C18 H18F 109.5 . . ?
H18D C18 H18E 109.5 . . ?
H18D C18 H18F 109.5 . . ?
H18E C18 H18F 109.5 . . ?
C3" C4" H4"A 109.2 . . ?
C3" C4" H4"B 109.2 . . ?
C5" C4" C3" 111.8(4) . . ?
C5" C4" H4"A 109.2 . . ?
C5" C4" H4"B 109.2 . . ?
H4"A C4" H4"B 107.9 . . ?
C17 C20 H20D 109.5 . . ?
C17 C20 H20E 109.5 . . ?
C17 C20 H20F 109.5 . . ?
H20D C20 H20E 109.5 . . ?
H20D C20 H20F 109.5 . . ?
H20E C20 H20F 109.5 . . ?
C17 C19 H19D 109.5 . . ?
C17 C19 H19E 109.5 . . ?
C17 C19 H19F 109.5 . . ?
H19D C19 H19E 109.5 . . ?
H19D C19 H19F 109.5 . . ?
H19E C19 H19F 109.5 . . ?
C14' C21' C23' 111.0(4) . . ?
C14' C21' C22' 106.8(5) . . ?
C23' C21' C22' 106.1(5) . . ?
C24' C21' C14' 113.0(4) . . ?
C24' C21' C23' 110.0(6) . . ?
C24' C21' C22' 109.7(6) . . ?
C25" C28" H28A 109.5 . . ?
C25" C28" H28B 109.5 . . ?
C25" C28" H28C 109.5 . . ?
H28A C28" H28B 109.5 . . ?
H28A C28" H28C 109.5 . . ?
H28B C28" H28C 109.5 . . ?
C21 C24 H24D 109.5 . . ?
C21 C24 H24E 109.5 . . ?
C21 C24 H24F 109.5 . . ?
H24D C24 H24E 109.5 . . ?
H24D C24 H24F 109.5 . . ?
H24E C24 H24F 109.5 . . ?
C14" C21" C24" 110.4(4) . . ?
C14" C21" C23" 112.5(4) . . ?
C22" C21" C14" 107.8(4) . . ?
C22" C21" C24" 109.6(4) . . ?
C22" C21" C23" 108.3(4) . . ?
C23" C21" C24" 108.1(4) . . ?
C7 C9 H9A 109.5 . . ?
C7 C9 H9B 109.5 . . ?
C7 C9 H9C 109.5 . . ?
H9A C9 H9B 109.5 . . ?
H9A C9 H9C 109.5 . . ?
H9B C9 H9C 109.5 . . ?
C12" C17" C18" 108.4(5) . . ?
C20" C17" C12" 111.3(4) . . ?
C20" C17" C18" 106.1(5) . . ?
C19" C17" C12" 115.3(4) . . ?
C19" C17" C20" 107.2(5) . . ?
C19" C17" C18" 108.1(5) . . ?
C21" C22" H22A 109.5 . . ?
C21" C22" H22B 109.5 . . ?
C21" C22" H22C 109.5 . . ?
H22A C22" H22B 109.5 . . ?
H22A C22" H22C 109.5 . . ?
H22B C22" H22C 109.5 . . ?
C6' C10' H10G 109.5 . . ?
C6' C10' H10H 109.5 . . ?
C6' C10' H10I 109.5 . . ?
H10G C10' H10H 109.5 . . ?
H10G C10' H10I 109.5 . . ?
H10H C10' H10I 109.5 . . ?
C21" C23" H23A 109.5 . . ?
C21" C23" H23B 109.5 . . ?
C21" C23" H23C 109.5 . . ?
H23A C23" H23B 109.5 . . ?
H23A C23" H23C 109.5 . . ?
H23B C23" H23C 109.5 . . ?
C18' C17' C12' 116.5(4) . . ?
C18' C17' C19' 106.7(5) . . ?
C18' C17' C20' 108.4(5) . . ?
C19' C17' C12' 111.2(4) . . ?
C19' C17' C20' 106.9(5) . . ?
C20' C17' C12' 106.6(4) . . ?
C17' C18' H18G 109.5 . . ?
C17' C18' H18H 109.5 . . ?
C17' C18' H18I 109.5 . . ?
H18G C18' H18H 109.5 . . ?
H18G C18' H18I 109.5 . . ?
H18H C18' H18I 109.5 . . ?
C7' C8' H8'A 120.0 . . ?
C7' C8' H8'B 120.0 . . ?
H8'A C8' H8'B 120.0 . . ?
C17" C20" H20A 109.5 . . ?
C17" C20" H20B 109.5 . . ?
C17" C20" H20C 109.5 . . ?
H20A C20" H20B 109.5 . . ?
H20A C20" H20C 109.5 . . ?
H20B C20" H20C 109.5 . . ?
C7' C9' H9'A 109.5 . . ?
C7' C9' H9'B 109.5 . . ?
C7' C9' H9'C 109.5 . . ?
H9'A C9' H9'B 109.5 . . ?
H9'A C9' H9'C 109.5 . . ?
H9'B C9' H9'C 109.5 . . ?
C17" C19" H19A 109.5 . . ?
C17" C19" H19B 109.5 . . ?
C17" C19" H19C 109.5 . . ?
H19A C19" H19B 109.5 . . ?
H19A C19" H19C 109.5 . . ?
H19B C19" H19C 109.5 . . ?
C21' C23' H23G 109.5 . . ?
C21' C23' H23H 109.5 . . ?
C21' C23' H23I 109.5 . . ?
H23G C23' H23H 109.5 . . ?
H23G C23' H23I 109.5 . . ?
H23H C23' H23I 109.5 . . ?
C17' C19' H19G 109.5 . . ?
C17' C19' H19H 109.5 . . ?
C17' C19' H19I 109.5 . . ?
H19G C19' H19H 109.5 . . ?
H19G C19' H19I 109.5 . . ?
H19H C19' H19I 109.5 . . ?
C21' C22' H22G 109.5 . . ?
C21' C22' H22H 109.5 . . ?
C21' C22' H22I 109.5 . . ?
H22G C22' H22H 109.5 . . ?
H22G C22' H22I 109.5 . . ?
H22H C22' H22I 109.5 . . ?
C17" C18" H18A 109.5 . . ?
C17" C18" H18B 109.5 . . ?
C17" C18" H18C 109.5 . . ?
H18A C18" H18B 109.5 . . ?
H18A C18" H18C 109.5 . . ?
H18B C18" H18C 109.5 . . ?
C17' C20' H20G 109.5 . . ?
C17' C20' H20H 109.5 . . ?
C17' C20' H20I 109.5 . . ?
H20G C20' H20H 109.5 . . ?
H20G C20' H20I 109.5 . . ?
H20H C20' H20I 109.5 . . ?
C7" C8" H8"A 120.0 . . ?
C7" C8" H8"B 120.0 . . ?
H8"A C8" H8"B 120.0 . . ?
C21' C24' H24G 109.5 . . ?
C21' C24' H24H 109.5 . . ?
C21' C24' H24I 109.5 . . ?
H24G C24' H24H 109.5 . . ?
H24G C24' H24I 109.5 . . ?
H24H C24' H24I 109.5 . . ?
C7" C9" H9"A 109.5 . . ?
C7" C9" H9"B 109.5 . . ?
C7" C9" H9"C 109.5 . . ?
H9"A C9" H9"B 109.5 . . ?
H9"A C9" H9"C 109.5 . . ?
H9"B C9" H9"C 109.5 . . ?

loop_
_geom_bond_atom_site_label_1
_geom_bond_atom_site_label_2
_geom_bond_distance
_geom_bond_site_symmetry_2
_geom_bond_publ_flag
P1" O1" 1.498(3) . ?
P1" C1" 1.825(4) . ?
P1" C11" 1.821(5) . ?
P1" H1" 1.35(4) . ?
P1 O1 1.493(3) . ?
P1 C11 1.822(5) . ?
P1 C1 1.822(4) . ?
P1 H1 1.32(3) . ?
P1' O1' 1.499(3) . ?
P1' C1' 1.823(5) . ?
P1' C11' 1.807(5) . ?
P1' H1' 1.43(4) . ?
O2" H2" 0.8400 . ?
O2" C6" 1.438(5) . ?
O2 H2 0.8400 . ?
O2 C6 1.447(5) . ?
C13 H13 0.9500 . ?
C13 C12 1.400(6) . ?
C13 C14 1.387(6) . ?
O2' H2' 0.8400 . ?
O2' C6' 1.443(5) . ?
C1" H1"A 1.0000 . ?
C1" C6" 1.558(6) . ?
C1" C2" 1.549(6) . ?
C1' H1'A 1.0000 . ?
C1' C6' 1.561(6) . ?
C1' C2' 1.550(6) . ?
C12 C11 1.419(6) . ?
C12 C17 1.557(6) . ?
C14" C13" 1.393(6) . ?
C14" C15" 1.389(6) . ?
C14" C21" 1.530(6) . ?
C11 C16 1.432(6) . ?
C13" H13" 0.9500 . ?
C13" C12" 1.396(6) . ?
C13' H13' 0.9500 . ?
C13' C14' 1.391(6) . ?
C13' C12' 1.390(6) . ?
C11' C16' 1.426(6) . ?
C11' C12' 1.437(7) . ?
C7' C3' 1.514(7) . ?
C7' C8' 1.343(8) . ?
C7' C9' 1.464(8) . ?
C15 H15 0.9500 . ?
C15 C16 1.389(6) . ?
C15 C14 1.401(6) . ?
C7" C3" 1.525(7) . ?
C7" C8" 1.352(8) . ?
C7" C9" 1.436(8) . ?
C12" C11" 1.427(7) . ?
C12" C17" 1.555(7) . ?
C25 C16 1.564(6) . ?
C25 C26 1.548(6) . ?
C25 C27 1.541(6) . ?
C25 C28 1.554(6) . ?
C6 C1 1.544(6) . ?
C6 C5 1.529(6) . ?
C6 C10 1.533(7) . ?
C15" H15" 0.9500 . ?
C15" C16" 1.392(6) . ?
C1 H1A 1.0000 . ?
C1 C2 1.547(6) . ?
C11" C16" 1.427(6) . ?
C6" C5" 1.526(6) . ?
C6" C10" 1.526(7) . ?
C7 C3 1.520(7) . ?
C7 C8 1.327(7) . ?
C7 C9 1.505(7) . ?
C15' H15' 0.9500 . ?
C15' C14' 1.385(6) . ?
C15' C16' 1.407(6) . ?
C25' C16' 1.547(6) . ?
C25' C27' 1.555(6) . ?
C25' C28' 1.557(6) . ?
C25' C26' 1.554(6) . ?
C14 C21 1.540(6) . ?
C14' C21' 1.531(7) . ?
C3" H3" 1.0000 . ?
C3" C2" 1.539(6) . ?
C3" C4" 1.542(7) . ?
C3 H3 1.0000 . ?
C3 C2 1.555(6) . ?
C3 C4 1.522(7) . ?
C26 H26D 0.9800 . ?
C26 H26E 0.9800 . ?
C26 H26F 0.9800 . ?
C27' H27G 0.9800 . ?
C27' H27H 0.9800 . ?
C27' H27I 0.9800 . ?
C17 C18 1.536(7) . ?
C17 C20 1.545(7) . ?
C17 C19 1.546(7) . ?
C5" H5"A 0.9900 . ?
C5" H5"B 0.9900 . ?
C5" C4" 1.526(6) . ?
C21 C23 1.521(7) . ?
C21 C22 1.539(6) . ?
C21 C24 1.538(7) . ?
C6' C5' 1.525(6) . ?
C6' C10' 1.529(7) . ?
C3' H3' 1.0000 . ?
C3' C2' 1.533(6) . ?
C3' C4' 1.537(7) . ?
C28' H28G 0.9800 . ?
C28' H28H 0.9800 . ?
C28' H28I 0.9800 . ?
C26" H26A 0.9800 . ?
C26" H26B 0.9800 . ?
C26" H26C 0.9800 . ?
C26" C25" 1.546(7) . ?
C2' H2'A 0.9900 . ?
C2' H2'B 0.9900 . ?
C27 H27D 0.9800 . ?
C27 H27E 0.9800 . ?
C27 H27F 0.9800 . ?
C2" H2"A 0.9900 . ?
C2" H2"B 0.9900 . ?
C2 H2A 0.9900 . ?
C2 H2B 0.9900 . ?
C5' H5'A 0.9900 . ?
C5' H5'B 0.9900 . ?
C5' C4' 1.527(6) . ?
C12' C17' 1.566(6) . ?
C16" C25" 1.561(6) . ?
C10" H10A 0.9800 . ?
C10" H10B 0.9800 . ?
C10" H10C 0.9800 . ?
C27" H27A 0.9800 . ?
C27" H27B 0.9800 . ?
C27" H27C 0.9800 . ?
C27" C25" 1.539(7) . ?
C23 H23D 0.9800 . ?
C23 H23E 0.9800 . ?
C23 H23F 0.9800 . ?
C22 H22D 0.9800 . ?
C22 H22E 0.9800 . ?
C22 H22F 0.9800 . ?
C25" C28" 1.550(7) . ?
C26' H26G 0.9800 . ?
C26' H26H 0.9800 . ?
C26' H26I 0.9800 . ?
C8 H8A 0.9500 . ?
C8 H8B 0.9500 . ?
C5 H5A 0.9900 . ?
C5 H5B 0.9900 . ?
C5 C4 1.522(6) . ?
C24" H24A 0.9800 . ?
C24" H24B 0.9800 . ?
C24" H24C 0.9800 . ?
C24" C21" 1.539(6) . ?
C4' H4'A 0.9900 . ?
C4' H4'B 0.9900 . ?
C28 H28D 0.9800 . ?
C28 H28E 0.9800 . ?
C28 H28F 0.9800 . ?
C4 H4A 0.9900 . ?
C4 H4B 0.9900 . ?
C10 H10D 0.9800 . ?
C10 H10E 0.9800 . ?
C10 H10F 0.9800 . ?
C18 H18D 0.9800 . ?
C18 H18E 0.9800 . ?
C18 H18F 0.9800 . ?
C4" H4"A 0.9900 . ?
C4" H4"B 0.9900 . ?
C20 H20D 0.9800 . ?
C20 H20E 0.9800 . ?
C20 H20F 0.9800 . ?
C19 H19D 0.9800 . ?
C19 H19E 0.9800 . ?
C19 H19F 0.9800 . ?
C21' C23' 1.532(7) . ?
C21' C22' 1.538(8) . ?
C21' C24' 1.484(8) . ?
C28" H28A 0.9800 . ?
C28" H28B 0.9800 . ?
C28" H28C 0.9800 . ?
C24 H24D 0.9800 . ?
C24 H24E 0.9800 . ?
C24 H24F 0.9800 . ?
C21" C22" 1.529(6) . ?
C21" C23" 1.538(7) . ?
C9 H9A 0.9800 . ?
C9 H9B 0.9800 . ?
C9 H9C 0.9800 . ?
C17" C20" 1.532(8) . ?
C17" C19" 1.526(7) . ?
C17" C18" 1.557(8) . ?
C22" H22A 0.9800 . ?
C22" H22B 0.9800 . ?
C22" H22C 0.9800 . ?
C10' H10G 0.9800 . ?
C10' H10H 0.9800 . ?
C10' H10I 0.9800 . ?
C23" H23A 0.9800 . ?
C23" H23B 0.9800 . ?
C23" H23C 0.9800 . ?
C17' C18' 1.531(7) . ?
C17' C19' 1.548(8) . ?
C17' C20' 1.548(8) . ?
C18' H18G 0.9800 . ?
C18' H18H 0.9800 . ?
C18' H18I 0.9800 . ?
C8' H8'A 0.9500 . ?
C8' H8'B 0.9500 . ?
C20" H20A 0.9800 . ?
C20" H20B 0.9800 . ?
C20" H20C 0.9800 . ?
C9' H9'A 0.9800 . ?
C9' H9'B 0.9800 . ?
C9' H9'C 0.9800 . ?
C19" H19A 0.9800 . ?
C19" H19B 0.9800 . ?
C19" H19C 0.9800 . ?
C23' H23G 0.9800 . ?
C23' H23H 0.9800 . ?
C23' H23I 0.9800 . ?
C19' H19G 0.9800 . ?
C19' H19H 0.9800 . ?
C19' H19I 0.9800 . ?
C22' H22G 0.9800 . ?
C22' H22H 0.9800 . ?
C22' H22I 0.9800 . ?
C18" H18A 0.9800 . ?
C18" H18B 0.9800 . ?
C18" H18C 0.9800 . ?
C20' H20G 0.9800 . ?
C20' H20H 0.9800 . ?
C20' H20I 0.9800 . ?
C8" H8"A 0.9500 . ?
C8" H8"B 0.9500 . ?
C24' H24G 0.9800 . ?
C24' H24H 0.9800 . ?
C24' H24I 0.9800 . ?
C9" H9"A 0.9800 . ?
C9" H9"B 0.9800 . ?
C9" H9"C 0.9800 . ?
